data_4323304
loop_
_publ_author_name
'Chaoyang Dai'
'Graham Stringer'
'Todd B. Marder'
'Andrew J. Scott'
'William Clegg'
'Nicholas C. Norman'

_publ_section_title
;
 Synthesis and Characterization of Rhodium(I) Boryl and Rhodium(III)
 Tris(Boryl) Compounds: Molecular Structures of [(PMe3)4Rh(B(cat))]
 andfac-[(PMe3)3Rh(B(cat))3] (cat = 1,2-O2C6H4)
;
_journal_name_full 'Inorganic Chemistry'
_journal_page_first 272
_journal_page_last 273
_journal_paper_doi 10.1021/ic9611047
_journal_volume 36
_journal_year 1997
_chemical_formula_sum 'C18 H40 B O2 P4 Rh'
_chemical_formula_weight 526.10
_chemical_name_systematic
;
 ?
;
_space_group_IT_number 14
_symmetry_cell_setting monoclinic
_symmetry_space_group_name_Hall '-P 2ybc'
_symmetry_space_group_name_H-M 'P 1 21/c 1'
_atom_sites_solution_hydrogens geom
_atom_sites_solution_primary direct
_atom_sites_solution_secondary difmap
_audit_creation_method SHELXL
_cell_angle_alpha 90.00
_cell_angle_beta 103.728(2)
_cell_angle_gamma 90.00
_cell_formula_units_Z 4
_cell_length_a 16.7763(12)
_cell_length_b 9.8236(7)
_cell_length_c 16.3714(12)
_cell_measurement_reflns_used 11720
_cell_measurement_temperature 160(2)
_cell_measurement_theta_max 26.36
_cell_measurement_theta_min 2.42
_cell_volume 2621.0(3)
_computing_cell_refinement 'local programs'
_computing_data_collection 'Siemens SMART'
_computing_data_reduction 'Siemens SAINT'
_computing_structure_refinement 'SHELXL-93 (Sheldrick, 1993)'
_computing_structure_solution 'SHELXS-86 (Sheldrick, 1990)'
_diffrn_ambient_temperature 160(2)
_diffrn_measurement_device 'Siemens SMART CCD diffractometer'
_diffrn_measurement_method '\w rotation with narrow frames'
_diffrn_radiation_monochromator graphite
_diffrn_radiation_source 'fine-focus sealed tube'
_diffrn_radiation_type MoK\a
_diffrn_radiation_wavelength 0.71073
_diffrn_reflns_av_R_equivalents 0.0323
_diffrn_reflns_av_sigmaI/netI 0.0258
_diffrn_reflns_limit_h_max 20
_diffrn_reflns_limit_h_min -20
_diffrn_reflns_limit_k_max 12
_diffrn_reflns_limit_k_min -11
_diffrn_reflns_limit_l_max 19
_diffrn_reflns_limit_l_min -20
_diffrn_reflns_number 14698
_diffrn_reflns_theta_max 26.35
_diffrn_reflns_theta_min 1.25
_diffrn_standards_number 0
_exptl_absorpt_coefficient_mu 0.906
_exptl_absorpt_correction_T_max 0.647
_exptl_absorpt_correction_T_min 0.540
_exptl_absorpt_correction_type empirical
_exptl_crystal_colour Yellow
_exptl_crystal_density_diffrn 1.333
_exptl_crystal_description Block
_exptl_crystal_F_000 1096
_exptl_crystal_size_max 0.50
_exptl_crystal_size_mid 0.38
_exptl_crystal_size_min 0.14
_refine_diff_density_max 0.739
_refine_diff_density_min -1.109
_refine_diff_density_rms 0.075
_refine_ls_extinction_coef 0.0003(2)
_refine_ls_extinction_expression Fc^*^=kFc[1+0.001xFc^2^\l^3^/sin(2\q)]^-1/4^
_refine_ls_extinction_method SHELXL
_refine_ls_goodness_of_fit_all 1.161
_refine_ls_goodness_of_fit_obs 1.144
_refine_ls_matrix_type full
_refine_ls_number_parameters 248
_refine_ls_number_reflns 5337
_refine_ls_number_restraints 0
_refine_ls_restrained_S_all 1.175
_refine_ls_restrained_S_obs 1.144
_refine_ls_R_factor_all 0.0321
_refine_ls_R_factor_obs 0.0278
_refine_ls_shift/esd_max 0.001
_refine_ls_shift/esd_mean 0.000
_refine_ls_structure_factor_coef Fsqd
_refine_ls_weighting_details 'w=1/[\s^2^(Fo^2^)+(0.0323P)^2^+2.0805P] where P=(Fo^2^+2Fc^2^)/3'
_refine_ls_weighting_scheme calc
_refine_ls_wR_factor_all 0.0746
_refine_ls_wR_factor_obs 0.0694
_reflns_number_observed 4901
_reflns_number_total 5342
_reflns_observed_criterion >2sigma(I)
_cod_data_source_file ic9611047_1.cif
_cod_data_source_block tbm13
_cod_depositor_comments
;
The following automatic conversions were performed:

'_refine_ls_weighting_scheme' value 'calc
w=1/[\s^2^(Fo^2^)+(0.0323P)^2^+2.0805P] where P=(Fo^2^+2Fc^2^)/3' was
changed to 'calc'. New tag '_refine_ls_weighting_details' was
created. The value of the new tag was set to
'w=1/[\s^2^(Fo^2^)+(0.0323P)^2^+2.0805P] where P=(Fo^2^+2Fc^2^)/3'.

Automatic conversion script
Id: cif_fix_values 3143 2015-03-26 13:38:13Z robertas 
;
_cod_original_sg_symbol_H-M P2(1)/c
_cod_database_code 4323304

loop_
_symmetry_equiv_pos_as_xyz
'x, y, z'
'-x, y+1/2, -z+1/2'
'-x, -y, -z'
'x, -y-1/2, z-1/2'

loop_
_atom_site_aniso_label
_atom_site_aniso_U_11
_atom_site_aniso_U_22
_atom_site_aniso_U_33
_atom_site_aniso_U_23
_atom_site_aniso_U_13
_atom_site_aniso_U_12
Rh1 0.01981(10) 0.01730(10) 0.01448(10) -0.00013(6) 0.00390(7) -0.00127(6)
B1 0.0231(12) 0.0238(12) 0.0191(11) -0.0022(10) 0.0066(9) -0.0018(10)
O1 0.0283(8) 0.0244(8) 0.0209(8) 0.0017(6) 0.0008(6) -0.0053(7)
O2 0.0302(8) 0.0210(8) 0.0233(8) 0.0000(6) -0.0003(7) -0.0043(7)
C1 0.0250(11) 0.0279(12) 0.0208(11) -0.0035(9) 0.0064(9) -0.0044(9)
C2 0.0244(11) 0.0256(12) 0.0231(11) -0.0039(9) 0.0062(9) -0.0035(9)
C3 0.0384(14) 0.0252(12) 0.0347(13) -0.0062(11) 0.0092(11) -0.0065(11)
C4 0.0398(15) 0.0381(15) 0.0371(14) -0.0157(12) 0.0110(12) -0.0176(12)
C5 0.0303(13) 0.053(2) 0.0297(13) -0.0120(12) 0.0035(11) -0.0121(12)
C6 0.0309(13) 0.0421(15) 0.0249(12) 0.0000(11) 0.0002(10) -0.0038(11)
P1 0.0274(3) 0.0196(3) 0.0215(3) 0.0039(2) 0.0041(2) -0.0015(2)
C7 0.054(2) 0.0327(15) 0.042(2) 0.0136(12) -0.0053(13) -0.0153(13)
C8 0.0409(15) 0.0315(14) 0.044(2) 0.0086(12) 0.0063(12) 0.0107(12)
C9 0.051(2) 0.040(2) 0.0248(13) 0.0075(11) 0.0122(12) -0.0027(13)
P2 0.0270(3) 0.0232(3) 0.0196(3) -0.0008(2) 0.0055(2) 0.0046(2)
C10 0.049(2) 0.045(2) 0.0270(13) -0.0106(12) 0.0075(12) 0.0128(13)
C11 0.0299(13) 0.0394(15) 0.0374(14) 0.0012(12) 0.0112(11) 0.0072(11)
C12 0.0388(14) 0.0244(12) 0.0394(14) 0.0047(11) 0.0063(12) 0.0054(11)
P3 0.0222(3) 0.0286(3) 0.0183(3) -0.0005(2) 0.0070(2) -0.0022(2)
C13 0.0357(14) 0.0383(14) 0.0307(13) 0.0071(11) 0.0113(11) -0.0056(11)
C14 0.0247(12) 0.054(2) 0.0293(13) -0.0009(12) 0.0074(10) -0.0015(12)
C15 0.0381(14) 0.045(2) 0.0315(13) -0.0103(12) 0.0166(11) -0.0032(12)
P4 0.0253(3) 0.0249(3) 0.0186(3) -0.0022(2) 0.0039(2) -0.0052(2)
C16 0.0393(14) 0.043(2) 0.0222(12) 0.0012(11) -0.0002(11) -0.0039(12)
C17 0.047(2) 0.0311(13) 0.0330(13) -0.0107(11) 0.0106(12) -0.0079(12)
C18 0.0319(13) 0.042(2) 0.0376(14) -0.0036(12) 0.0087(11) -0.0133(12)

loop_
_atom_site_label
_atom_site_type_symbol
_atom_site_fract_x
_atom_site_fract_y
_atom_site_fract_z
_atom_site_U_iso_or_equiv
_atom_site_thermal_displace_type
_atom_site_occupancy
_atom_site_calc_flag
_atom_site_refinement_flags
_atom_site_disorder_group
Rh1 Rh 0.275477(10) 0.44027(2) 0.064753(10) 0.01723(7) Uani 1 d . .
B1 B 0.1858(2) 0.3255(3) -0.0111(2) 0.0217(5) Uani 1 d . .
O1 O 0.12766(10) 0.3637(2) -0.08610(10) 0.0254(3) Uani 1 d . .
O2 O 0.16762(10) 0.1871(2) 0.00526(10) 0.0259(3) Uani 1 d . .
C1 C 0.07682(14) 0.2544(2) -0.11192(14) 0.0244(5) Uani 1 d . .
C2 C 0.10110(14) 0.1473(2) -0.05683(14) 0.0243(5) Uani 1 d . .
C3 C 0.0612(2) 0.0240(3) -0.0669(2) 0.0327(5) Uani 1 d . .
H3 H 0.0783(2) -0.0491(3) -0.0288(2) 0.039 Uiso 1 calc R .
C4 C -0.0055(2) 0.0116(3) -0.1358(2) 0.0380(6) Uani 1 d . .
H4 H -0.0348(2) -0.0720(3) -0.1450(2) 0.046 Uiso 1 calc R .
C5 C -0.0300(2) 0.1185(3) -0.1911(2) 0.0382(6) Uani 1 d . .
H5 H -0.0756(2) 0.1065(3) -0.2376(2) 0.046 Uiso 1 calc R .
C6 C 0.0107(2) 0.2432(3) -0.1801(2) 0.0337(6) Uani 1 d . .
H6 H -0.0063(2) 0.3169(3) -0.2178(2) 0.040 Uiso 1 calc R .
P1 P 0.24819(4) 0.60519(6) -0.03827(4) 0.02314(13) Uani 1 d . .
C7 C 0.3071(2) 0.7648(3) -0.0296(2) 0.0455(7) Uani 1 d . .
H7A H 0.3650(3) 0.7440(3) -0.0258(14) 0.068 Uiso 1 calc R .
H7B H 0.3020(11) 0.8141(11) 0.0210(8) 0.068 Uiso 1 calc R .
H7C H 0.2857(9) 0.8213(10) -0.0793(7) 0.068 Uiso 1 calc R .
C8 C 0.1457(2) 0.6794(3) -0.0626(2) 0.0395(6) Uani 1 d . .
H8A H 0.1048(2) 0.6070(4) -0.0787(13) 0.059 Uiso 1 calc R .
H8B H 0.1406(5) 0.7438(16) -0.1093(9) 0.059 Uiso 1 calc R .
H8C H 0.1367(5) 0.7272(18) -0.0131(4) 0.059 Uiso 1 calc R .
C9 C 0.2569(2) 0.5577(3) -0.1441(2) 0.0382(6) Uani 1 d . .
H9A H 0.2205(10) 0.4805(14) -0.1643(5) 0.057 Uiso 1 calc R .
H9B H 0.3137(3) 0.5319(20) -0.1424(3) 0.057 Uiso 1 calc R .
H9C H 0.2411(12) 0.6352(7) -0.1822(3) 0.057 Uiso 1 calc R .
P2 P 0.35673(4) 0.25881(6) 0.05058(4) 0.02326(13) Uani 1 d . .
C10 C 0.3430(2) 0.1824(3) -0.0545(2) 0.0405(7) Uani 1 d . .
H10A H 0.3551(13) 0.2505(7) -0.0936(4) 0.061 Uiso 1 calc R .
H10B H 0.2863(4) 0.1510(20) -0.0743(6) 0.061 Uiso 1 calc R .
H10C H 0.3805(10) 0.1050(14) -0.0515(3) 0.061 Uiso 1 calc R .
C11 C 0.4694(2) 0.2729(3) 0.0741(2) 0.0351(6) Uani 1 d . .
H11A H 0.4905(2) 0.2940(20) 0.1339(3) 0.053 Uiso 1 calc R .
H11B H 0.4849(2) 0.3457(14) 0.0400(9) 0.053 Uiso 1 calc R .
H11C H 0.4928(2) 0.1865(7) 0.0611(12) 0.053 Uiso 1 calc R .
C12 C 0.3507(2) 0.1029(3) 0.1114(2) 0.0347(6) Uani 1 d . .
H12A H 0.2946(3) 0.0670(12) 0.0961(9) 0.052 Uiso 1 calc R .
H12B H 0.3656(12) 0.1241(5) 0.1716(2) 0.052 Uiso 1 calc R .
H12C H 0.3887(9) 0.0346(8) 0.0989(10) 0.052 Uiso 1 calc R .
P3 P 0.18790(4) 0.41380(6) 0.15322(4) 0.02266(13) Uani 1 d . .
C13 C 0.1957(2) 0.2517(3) 0.2107(2) 0.0343(6) Uani 1 d . .
H13A H 0.2495(5) 0.2457(9) 0.2503(9) 0.051 Uiso 1 calc R .
H13B H 0.1894(12) 0.1759(3) 0.1707(2) 0.051 Uiso 1 calc R .
H13C H 0.1525(8) 0.2471(9) 0.2417(10) 0.051 Uiso 1 calc R .
C14 C 0.0768(2) 0.4169(3) 0.1072(2) 0.0358(6) Uani 1 d . .
H14A H 0.0616(2) 0.5043(8) 0.0790(11) 0.054 Uiso 1 calc R .
H14B H 0.0475(2) 0.4052(21) 0.1519(2) 0.054 Uiso 1 calc R .
H14C H 0.0622(2) 0.3428(13) 0.0664(9) 0.054 Uiso 1 calc R .
C15 C 0.1874(2) 0.5293(3) 0.2420(2) 0.0369(6) Uani 1 d . .
H15A H 0.1740(12) 0.6218(5) 0.2207(2) 0.055 Uiso 1 calc R .
H15B H 0.2417(4) 0.5291(16) 0.2809(7) 0.055 Uiso 1 calc R .
H15C H 0.1463(9) 0.4985(12) 0.2715(8) 0.055 Uiso 1 calc R .
P4 P 0.37517(4) 0.56110(6) 0.16201(4) 0.02316(13) Uani 1 d . .
C16 C 0.4178(2) 0.4716(3) 0.2613(2) 0.0362(6) Uani 1 d . .
H16A H 0.4460(11) 0.3889(11) 0.2500(2) 0.054 Uiso 1 calc R .
H16B H 0.3732(2) 0.4470(18) 0.2879(6) 0.054 Uiso 1 calc R .
H16C H 0.4568(9) 0.5312(8) 0.2990(5) 0.054 Uiso 1 calc R .
C17 C 0.3476(2) 0.7245(3) 0.2027(2) 0.0369(6) Uani 1 d . .
H17A H 0.3337(12) 0.7905(7) 0.1566(3) 0.055 Uiso 1 calc R .
H17B H 0.3942(5) 0.7585(10) 0.2459(9) 0.055 Uiso 1 calc R .
H17C H 0.3002(8) 0.7116(5) 0.2272(11) 0.055 Uiso 1 calc R .
C18 C 0.4716(2) 0.6165(3) 0.1371(2) 0.0372(6) Uani 1 d . .
H18A H 0.4598(2) 0.6877(15) 0.0939(9) 0.056 Uiso 1 calc R .
H18B H 0.4975(6) 0.5388(5) 0.1162(12) 0.056 Uiso 1 calc R .
H18C H 0.5087(5) 0.6526(19) 0.1880(3) 0.056 Uiso 1 calc R .

loop_
_atom_type_symbol
_atom_type_description
_atom_type_scat_dispersion_real
_atom_type_scat_dispersion_imag
_atom_type_scat_source
C C 0.0033 0.0016 'International Tables Vol C Tables 4.2.6.8 and 6.1.1.4'
H H 0.0000 0.0000 'International Tables Vol C Tables 4.2.6.8 and 6.1.1.4'
B B 0.0013 0.0007 'International Tables Vol C Tables 4.2.6.8 and 6.1.1.4'
O O 0.0106 0.0060 'International Tables Vol C Tables 4.2.6.8 and 6.1.1.4'
P P 0.1023 0.0942 'International Tables Vol C Tables 4.2.6.8 and 6.1.1.4'
Rh Rh -1.1178 0.9187 'International Tables Vol C Tables 4.2.6.8 and 6.1.1.4'

loop_
_geom_angle_atom_site_label_1
_geom_angle_atom_site_label_2
_geom_angle_atom_site_label_3
_geom_angle
_geom_angle_site_symmetry_1
_geom_angle_site_symmetry_3
_geom_angle_publ_flag
B1 Rh1 P2 83.07(7) . . ?
B1 Rh1 P1 87.32(7) . . ?
P2 Rh1 P1 119.53(2) . . ?
B1 Rh1 P3 80.39(7) . . ?
P2 Rh1 P3 117.30(2) . . ?
P1 Rh1 P3 119.51(2) . . ?
B1 Rh1 P4 174.74(7) . . ?
P2 Rh1 P4 96.74(2) . . ?
P1 Rh1 P4 97.30(2) . . ?
P3 Rh1 P4 95.09(2) . . ?
O1 B1 O2 106.2(2) . . ?
O1 B1 Rh1 129.2(2) . . ?
O2 B1 Rh1 124.6(2) . . ?
C1 O1 B1 107.9(2) . . ?
C2 O2 B1 107.6(2) . . ?
O1 C1 C6 129.2(2) . . ?
O1 C1 C2 109.2(2) . . ?
C6 C1 C2 121.6(2) . . ?
C3 C2 O2 128.7(2) . . ?
C3 C2 C1 122.2(2) . . ?
O2 C2 C1 109.1(2) . . ?
C2 C3 C4 116.7(3) . . ?
C5 C4 C3 121.3(2) . . ?
C4 C5 C6 121.6(2) . . ?
C1 C6 C5 116.7(2) . . ?
C8 P1 C9 100.23(14) . . ?
C8 P1 C7 97.91(14) . . ?
C9 P1 C7 97.37(14) . . ?
C8 P1 Rh1 117.04(10) . . ?
C9 P1 Rh1 117.78(9) . . ?
C7 P1 Rh1 122.16(9) . . ?
C10 P2 C12 98.93(14) . . ?
C10 P2 C11 96.94(13) . . ?
C12 P2 C11 97.74(13) . . ?
C10 P2 Rh1 117.85(9) . . ?
C12 P2 Rh1 118.81(9) . . ?
C11 P2 Rh1 121.75(9) . . ?
C14 P3 C13 99.59(13) . . ?
C14 P3 C15 96.85(13) . . ?
C13 P3 C15 98.22(13) . . ?
C14 P3 Rh1 118.40(9) . . ?
C13 P3 Rh1 116.07(9) . . ?
C15 P3 Rh1 123.15(9) . . ?
C16 P4 C17 100.14(13) . . ?
C16 P4 C18 99.19(13) . . ?
C17 P4 C18 97.55(13) . . ?
C16 P4 Rh1 115.11(9) . . ?
C17 P4 Rh1 119.25(9) . . ?
C18 P4 Rh1 121.52(9) . . ?

loop_
_geom_bond_atom_site_label_1
_geom_bond_atom_site_label_2
_geom_bond_distance
_geom_bond_site_symmetry_2
_geom_bond_publ_flag
Rh1 B1 2.047(2) . ?
Rh1 P2 2.2891(6) . ?
Rh1 P1 2.3049(6) . ?
Rh1 P3 2.3096(6) . ?
Rh1 P4 2.3404(6) . ?
B1 O1 1.425(3) . ?
B1 O2 1.432(3) . ?
O1 C1 1.374(3) . ?
O2 C2 1.376(3) . ?
C1 C6 1.379(3) . ?
C1 C2 1.383(3) . ?
C2 C3 1.374(3) . ?
C3 C4 1.393(4) . ?
C4 C5 1.383(4) . ?
C5 C6 1.393(4) . ?
P1 C8 1.822(3) . ?
P1 C9 1.833(3) . ?
P1 C7 1.841(3) . ?
P2 C10 1.840(3) . ?
P2 C12 1.843(3) . ?
P2 C11 1.843(3) . ?
P3 C14 1.837(3) . ?
P3 C13 1.838(3) . ?
P3 C15 1.845(3) . ?
P4 C16 1.837(3) . ?
P4 C17 1.839(3) . ?
P4 C18 1.841(3) . ?
